data_2016709
loop_
_publ_author_name
'Begum, Noor Shahina'
'Vasundhara, D. E.'
'Girija, C. R.'
'Nagendrappa, Gopalpur'

_publ_section_title
;
 5,7-<i>syn</i>-Bis(trimethylsilyl)-5-norbornene-2,3-<i>endo</i>-dicarboxylic
 acid: a rare co-existence of dimeric and catemeric synthons
;
_journal_coeditor_code FA3150
_journal_issue 8
_journal_name_full 'Acta Crystallographica Section C'
_journal_page_first o423
_journal_page_last o425
_journal_paper_doi 10.1107/S010827010801857X
_journal_volume 64
_journal_year 2008
_chemical_formula_iupac 'C15 H26 O4 Si2'
_chemical_formula_moiety 'C15 H26 O4 Si2'
_chemical_formula_sum 'C15 H26 O4 Si2'
_chemical_formula_weight 326.54
_chemical_name_systematic
;
5,<i>syn</i>-7-Bis(trimethylsilyl)-5-norbornene-<i>endo</i>-2,3-dicarboxylic
acid
;
_space_group_IT_number 14
_symmetry_cell_setting monoclinic
_symmetry_space_group_name_Hall '-P 2ybc'
_symmetry_space_group_name_H-M 'P 1 21/c 1'
_audit_creation_method 'WinGX routine CIF_UPDATE'
_cell_angle_alpha 90
_cell_angle_beta 97.667(4)
_cell_angle_gamma 90
_cell_formula_units_Z 4
_cell_length_a 16.9370(4)
_cell_length_b 6.8184(16)
_cell_length_c 16.5770(4)
_cell_measurement_reflns_used 21556
_cell_measurement_temperature 293(2)
_cell_measurement_theta_max 25.0
_cell_measurement_theta_min 1.21
_cell_volume 1897.3(5)
_computing_cell_refinement 'SAINT-Plus (Bruker, 1998)'
_computing_data_collection 'SMART (Bruker, 1998)'
_computing_data_reduction 'SAINT-Plus (Bruker, 1998)'
_computing_molecular_graphics 'ORTEP-3 for Windows (Farrugia, 1997)'
_computing_publication_material 'SHELXL97 (Sheldrick, 2008)'
_computing_structure_refinement 'SHELXL97 (Sheldrick, 2008)'
_computing_structure_solution 'SHELXS97 (Sheldrick, 2008)'
_diffrn_measured_fraction_theta_full 1
_diffrn_measured_fraction_theta_max 1
_diffrn_measurement_device_type 'Bruker SMART CCD area-detector'
_diffrn_measurement_method '\f and \w'
_diffrn_radiation_monochromator graphite
_diffrn_radiation_source 'fine-focus sealed tube'
_diffrn_radiation_type MoK\a
_diffrn_radiation_wavelength 0.71073
_diffrn_reflns_av_R_equivalents 0.0341
_diffrn_reflns_limit_h_max 20
_diffrn_reflns_limit_h_min -20
_diffrn_reflns_limit_k_max 8
_diffrn_reflns_limit_k_min -8
_diffrn_reflns_limit_l_max 19
_diffrn_reflns_limit_l_min -19
_diffrn_reflns_number 17324
_diffrn_reflns_theta_full 25
_diffrn_reflns_theta_max 25
_diffrn_reflns_theta_min 1.21
_exptl_absorpt_coefficient_mu 0.198
_exptl_absorpt_correction_type none
_exptl_crystal_colour white
_exptl_crystal_density_diffrn 1.143
_exptl_crystal_density_method 'not measured'
_exptl_crystal_description rectangular
_exptl_crystal_F_000 704
_exptl_crystal_size_max 0.3
_exptl_crystal_size_mid 0.2
_exptl_crystal_size_min 0.15
_refine_diff_density_max 1.162
_refine_diff_density_min -0.333
_refine_ls_extinction_method none
_refine_ls_goodness_of_fit_ref 1.116
_refine_ls_hydrogen_treatment mixed
_refine_ls_matrix_type full
_refine_ls_number_parameters 228
_refine_ls_number_reflns 3338
_refine_ls_number_restraints 0
_refine_ls_restrained_S_all 1.116
_refine_ls_R_factor_gt 0.0677
_refine_ls_shift/su_max 0.001
_refine_ls_structure_factor_coef Fsqd
_refine_ls_weighting_details 'calc w = 1/[\s^2^(Fo^2^)+(0.1196P)^2^+0.2522P] where P=(Fo^2^+2Fc^2^)/3'
_refine_ls_weighting_scheme calc
_refine_ls_wR_factor_ref 0.1824
_reflns_number_gt 2641
_reflns_number_total 3338
_reflns_threshold_expression I>2\s(I)
_cod_data_source_file fa3150.cif
_cod_data_source_block II
_cod_original_cell_volume 1897.3(4)
_cod_original_sg_symbol_H-M 'P 21/c'
_cod_database_code 2016709
_cod_database_fobs_code 2016709

loop_
_symmetry_equiv_pos_as_xyz
'x, y, z'
'-x, y+1/2, -z+1/2'
'-x, -y, -z'
'x, -y-1/2, z-1/2'

loop_
_atom_site_type_symbol
_atom_site_label
_atom_site_fract_x
_atom_site_fract_y
_atom_site_fract_z
_atom_site_U_iso_or_equiv
_atom_site_adp_type
_atom_site_calc_flag
_atom_site_refinement_flags
_atom_site_occupancy
C C1 0.72385(15) 0.0546(4) 0.80717(16) 0.0412(6) Uani d . 1
C C2 0.63487(14) -0.0112(4) 0.79371(15) 0.0389(6) Uani d . 1
C C3 0.62864(14) -0.1429(4) 0.86913(16) 0.0383(6) Uani d . 1
C C4 0.71722(14) -0.1380(4) 0.91435(16) 0.0379(6) Uani d . 1
C C5 0.73298(13) 0.0689(4) 0.94826(15) 0.0370(6) Uani d . 1
C C6 0.73620(14) 0.1802(4) 0.88270(16) 0.0387(6) Uani d . 1
C C7 0.76375(15) -0.1372(4) 0.84053(17) 0.0429(6) Uani d . 1
C C8 0.9253(2) 0.0922(6) 0.8759(3) 0.0956(14) Uani d . 1
H H8A 0.9811 0.0792 0.8717 0.143 Uiso calc R 1
H H8B 0.9188 0.1396 0.9292 0.143 Uiso calc R 1
H H8C 0.9016 0.1832 0.8356 0.143 Uiso calc R 1
C C9 0.9061(2) -0.3098(8) 0.9487(4) 0.1113(18) Uani d . 1
H H9A 0.9628 -0.328 0.9557 0.167 Uiso calc R 1
H H9B 0.8802 -0.4348 0.94 0.167 Uiso calc R 1
H H9C 0.8907 -0.2498 0.9966 0.167 Uiso calc R 1
C C10 0.9091(3) -0.2585(11) 0.7670(4) 0.147(3) Uani d . 1
H H10A 0.8881 -0.1832 0.7201 0.221 Uiso calc R 1
H H10B 0.8901 -0.391 0.7608 0.221 Uiso calc R 1
H H10C 0.9663 -0.2581 0.7723 0.221 Uiso calc R 1
C C11 0.6803(3) 0.3816(5) 1.0615(2) 0.0896(14) Uani d . 1
H H11A 0.6244 0.352 1.0537 0.134 Uiso calc R 1
H H11B 0.6922 0.4698 1.0196 0.134 Uiso calc R 1
H H11C 0.6944 0.442 1.1137 0.134 Uiso calc R 1
C C12 0.7000(3) -0.0400(6) 1.1200(2) 0.0772(11) Uani d . 1
H H12A 0.7252 -0.1628 1.1111 0.116 Uiso calc R 1
H H12B 0.6434 -0.0526 1.1055 0.116 Uiso calc R 1
H H12C 0.7115 -0.0042 1.1764 0.116 Uiso calc R 1
C C13 0.8441(3) 0.1998(8) 1.0969(3) 0.0976(14) Uani d . 1
H H13A 0.8474 0.2485 1.1516 0.146 Uiso calc R 1
H H13B 0.8656 0.2955 1.0634 0.146 Uiso calc R 1
H H13C 0.8739 0.0802 1.0967 0.146 Uiso calc R 1
C C14 0.57027(14) -0.0795(4) 0.92443(16) 0.0409(6) Uani d . 1
C C15 0.57271(15) 0.1469(4) 0.77608(16) 0.0416(6) Uani d . 1
O O1 0.50192(11) 0.1119(3) 0.75801(15) 0.0628(6) Uani d . 1
O O2 0.60012(12) 0.3253(3) 0.77698(14) 0.0547(6) Uani d . 1
O O3 0.55174(13) 0.0884(3) 0.93425(14) 0.0594(6) Uani d . 1
O O4 0.54348(14) -0.2273(3) 0.96336(16) 0.0671(7) Uani d . 1
Si Si2 0.73810(5) 0.15205(11) 1.05643(4) 0.0469(3) Uani d . 1
Si Si1 0.87633(5) -0.14913(13) 0.85926(6) 0.0574(3) Uani d . 1
H H1 0.7404(16) 0.108(4) 0.7624(18) 0.040(7) Uiso d . 1
H H2 0.6279(16) -0.092(4) 0.7481(17) 0.040(7) Uiso d . 1
H H3 0.6186(15) -0.276(4) 0.8527(16) 0.037(7) Uiso d . 1
H H4 0.7257(15) -0.235(4) 0.9500(16) 0.035(7) Uiso d . 1
H H6 0.7401(15) 0.320(4) 0.8796(15) 0.029(6) Uiso d . 1
H H7 0.7468(16) -0.263(4) 0.8064(17) 0.047(7) Uiso d . 1
H H16 0.555(2) 0.409(5) 0.762(2) 0.077(11) Uiso d . 1
H H17 0.518(2) -0.177(6) 1.002(3) 0.084(12) Uiso d . 1

loop_
_atom_site_aniso_label
_atom_site_aniso_U_11
_atom_site_aniso_U_22
_atom_site_aniso_U_33
_atom_site_aniso_U_12
_atom_site_aniso_U_13
_atom_site_aniso_U_23
C1 0.0324(13) 0.0563(16) 0.0363(14) 0.0005(11) 0.0098(11) 0.0027(12)
C2 0.0331(13) 0.0479(14) 0.0353(13) 0.0009(11) 0.0030(10) -0.0033(11)
C3 0.0304(13) 0.0407(14) 0.0443(14) 0.0000(10) 0.0063(11) -0.0018(11)
C4 0.0315(13) 0.0445(14) 0.0375(13) 0.0031(10) 0.0042(10) 0.0039(11)
C5 0.0284(12) 0.0461(14) 0.0365(13) 0.0023(10) 0.0043(10) -0.0011(11)
C6 0.0298(12) 0.0459(15) 0.0410(14) -0.0026(10) 0.0073(10) 0.0017(11)
C7 0.0314(13) 0.0552(16) 0.0432(14) 0.0047(11) 0.0093(11) -0.0061(12)
C8 0.0441(19) 0.097(3) 0.149(4) -0.011(2) 0.027(2) -0.009(3)
C9 0.060(2) 0.121(4) 0.145(5) 0.016(2) -0.015(3) 0.042(3)
C10 0.064(3) 0.238(7) 0.147(5) 0.016(4) 0.041(3) -0.098(5)
C11 0.142(4) 0.067(2) 0.058(2) 0.027(2) 0.004(2) -0.0113(17)
C12 0.112(3) 0.076(2) 0.0462(18) -0.008(2) 0.0218(19) 0.0049(16)
C13 0.073(3) 0.148(4) 0.067(2) -0.020(3) -0.007(2) -0.022(3)
C14 0.0279(12) 0.0488(15) 0.0463(14) -0.0017(11) 0.0066(10) 0.0037(12)
C15 0.0347(14) 0.0493(15) 0.0393(14) 0.0004(11) -0.0004(11) -0.0009(11)
O1 0.0358(11) 0.0525(12) 0.0940(17) -0.0016(9) -0.0140(11) 0.0020(11)
O2 0.0363(10) 0.0500(12) 0.0761(15) -0.0028(9) 0.0009(10) 0.0106(10)
O3 0.0598(13) 0.0510(12) 0.0756(14) 0.0055(10) 0.0397(11) 0.0070(10)
O4 0.0713(15) 0.0539(12) 0.0864(17) 0.0045(11) 0.0489(13) 0.0119(12)
Si2 0.0529(5) 0.0525(5) 0.0346(4) -0.0002(3) 0.0037(3) -0.0027(3)
Si1 0.0308(4) 0.0722(6) 0.0699(6) 0.0082(3) 0.0092(4) -0.0104(4)

loop_
_atom_type_symbol
_atom_type_description
_atom_type_scat_dispersion_real
_atom_type_scat_dispersion_imag
_atom_type_scat_source
C C 0.0033 0.0016 'International Tables Vol C Tables 4.2.6.8 and 6.1.1.4'
H H 0 0 'International Tables Vol C Tables 4.2.6.8 and 6.1.1.4'
O O 0.0106 0.006 'International Tables Vol C Tables 4.2.6.8 and 6.1.1.4'
Si Si 0.0817 0.0704 'International Tables Vol C Tables 4.2.6.8 and 6.1.1.4'

loop_
_geom_angle_atom_site_label_1
_geom_angle_atom_site_label_2
_geom_angle_atom_site_label_3
_geom_angle
C6 C1 C7 100.3(2)
C6 C1 C2 107.9(2)
C7 C1 C2 100.1(2)
C6 C1 H1 115.5(17)
C7 C1 H1 117.8(17)
C2 C1 H1 113.4(17)
C15 C2 C3 116.6(2)
C15 C2 C1 117.3(2)
C3 C2 C1 102.67(19)
C15 C2 H2 104.8(16)
C3 C2 H2 107.2(17)
C1 C2 H2 107.6(17)
C14 C3 C2 116.5(2)
C14 C3 C4 111.4(2)
C2 C3 C4 101.92(19)
C14 C3 H3 110.0(16)
C2 C3 H3 110.3(16)
C4 C3 H3 106.0(15)
C5 C4 C7 101.9(2)
C5 C4 C3 107.5(2)
C7 C4 C3 100.2(2)
C5 C4 H4 116.2(17)
C7 C4 H4 118.4(17)
C3 C4 H4 111.0(16)
C6 C5 C4 104.5(2)
C6 C5 Si2 127.4(2)
C4 C5 Si2 127.97(18)
C5 C6 C1 109.7(2)
C5 C6 H6 128.5(15)
C1 C6 H6 121.5(15)
C1 C7 C4 92.40(19)
C1 C7 Si1 118.64(19)
C4 C7 Si1 118.70(19)
C1 C7 H7 115.1(15)
C4 C7 H7 107.2(16)
Si1 C7 H7 104.6(15)
Si1 C8 H8A 109.5
Si1 C8 H8B 109.5
H8A C8 H8B 109.5
Si1 C8 H8C 109.5
H8A C8 H8C 109.5
H8B C8 H8C 109.5
Si1 C9 H9A 109.5
Si1 C9 H9B 109.5
H9A C9 H9B 109.5
Si1 C9 H9C 109.5
H9A C9 H9C 109.5
H9B C9 H9C 109.5
Si1 C10 H10A 109.5
Si1 C10 H10B 109.5
H10A C10 H10B 109.5
Si1 C10 H10C 109.5
H10A C10 H10C 109.5
H10B C10 H10C 109.5
Si2 C11 H11A 109.5
Si2 C11 H11B 109.5
H11A C11 H11B 109.5
Si2 C11 H11C 109.5
H11A C11 H11C 109.5
H11B C11 H11C 109.5
Si2 C12 H12A 109.5
Si2 C12 H12B 109.5
H12A C12 H12B 109.5
Si2 C12 H12C 109.5
H12A C12 H12C 109.5
H12B C12 H12C 109.5
Si2 C13 H13A 109.5
Si2 C13 H13B 109.5
H13A C13 H13B 109.5
Si2 C13 H13C 109.5
H13A C13 H13C 109.5
H13B C13 H13C 109.5
O3 C14 O4 123.5(3)
O3 C14 C3 124.2(2)
O4 C14 C3 112.3(2)
O1 C15 O2 121.5(2)
O1 C15 C2 123.1(2)
O2 C15 C2 115.3(2)
C15 O2 H16 106(2)
C14 O4 H17 107(3)
C12 Si2 C11 110.2(2)
C12 Si2 C13 108.2(2)
C11 Si2 C13 109.0(2)
C12 Si2 C5 110.88(14)
C11 Si2 C5 109.99(15)
C13 Si2 C5 108.56(16)
C8 Si1 C10 107.7(3)
C8 Si1 C9 109.7(2)
C10 Si1 C9 110.0(3)
C8 Si1 C7 114.15(16)
C10 Si1 C7 106.78(18)
C9 Si1 C7 108.46(17)

loop_
_geom_bond_atom_site_label_1
_geom_bond_atom_site_label_2
_geom_bond_distance
C1 C6 1.508(4)
C1 C7 1.541(4)
C1 C2 1.560(3)
C1 H1 0.90(3)
C2 C15 1.508(4)
C2 C3 1.554(4)
C2 H2 0.93(3)
C3 C14 1.499(4)
C3 C4 1.586(3)
C3 H3 0.95(3)
C4 C5 1.529(4)
C4 C7 1.541(4)
C4 H4 0.89(3)
C5 C6 1.333(4)
C5 Si2 1.872(3)
C6 H6 0.96(3)
C7 Si1 1.892(3)
C7 H7 1.04(3)
C8 Si1 1.847(4)
C8 H8A 0.96
C8 H8B 0.96
C8 H8C 0.96
C9 Si1 1.859(5)
C9 H9A 0.96
C9 H9B 0.96
C9 H9C 0.96
C10 Si1 1.852(5)
C10 H10A 0.96
C10 H10B 0.96
C10 H10C 0.96
C11 Si2 1.854(4)
C11 H11A 0.96
C11 H11B 0.96
C11 H11C 0.96
C12 Si2 1.851(3)
C12 H12A 0.96
C12 H12B 0.96
C12 H12C 0.96
C13 Si2 1.859(4)
C13 H13A 0.96
C13 H13B 0.96
C13 H13C 0.96
C14 O3 1.203(3)
C14 O4 1.310(3)
C15 O1 1.220(3)
C15 O2 1.301(3)
O2 H16 0.96(4)
O4 H17 0.89(4)

loop_
_geom_hbond_atom_site_label_D
_geom_hbond_atom_site_label_H
_geom_hbond_atom_site_label_A
_geom_hbond_site_symmetry_A
_geom_hbond_distance_DH
_geom_hbond_distance_HA
_geom_hbond_distance_DA
_geom_hbond_angle_DHA
_geom_hbond_publ_flag
O4 H17 O3 3_657 0.88(4) 1.79(4) 2.666(4) 167(4) yes
O2 H16 O1 2_656 0.95(3) 1.69(3) 2.622(3) 161(3) yes
C3 H3 O1 2_646 0.95(2) 2.66(2) 3.299(3) 124(2) yes

loop_
_geom_torsion_atom_site_label_1
_geom_torsion_atom_site_label_2
_geom_torsion_atom_site_label_3
_geom_torsion_atom_site_label_4
_geom_torsion
C6 C1 C2 C15 64.1(3)
C7 C1 C2 C15 168.5(2)
C6 C1 C2 C3 -65.2(3)
C7 C1 C2 C3 39.2(2)
C15 C2 C3 C14 -9.8(3)
C1 C2 C3 C14 119.9(2)
C15 C2 C3 C4 -131.2(2)
C1 C2 C3 C4 -1.6(2)
C14 C3 C4 C5 -55.4(3)
C2 C3 C4 C5 69.5(2)
C14 C3 C4 C7 -161.5(2)
C2 C3 C4 C7 -36.5(2)
C7 C4 C5 C6 34.4(2)
C3 C4 C5 C6 -70.4(2)
C7 C4 C5 Si2 -150.22(19)
C3 C4 C5 Si2 105.0(2)
C4 C5 C6 C1 -0.4(3)
Si2 C5 C6 C1 -175.86(17)
C7 C1 C6 C5 -33.5(3)
C2 C1 C6 C5 70.8(3)
C6 C1 C7 C4 49.7(2)
C2 C1 C7 C4 -60.7(2)
C6 C1 C7 Si1 -75.1(2)
C2 C1 C7 Si1 174.51(18)
C5 C4 C7 C1 -51.1(2)
C3 C4 C7 C1 59.4(2)
C5 C4 C7 Si1 73.6(2)
C3 C4 C7 Si1 -175.90(17)
C2 C3 C14 O3 -29.4(4)
C4 C3 C14 O3 86.9(3)
C2 C3 C14 O4 152.8(2)
C4 C3 C14 O4 -90.9(3)
C3 C2 C15 O1 -63.9(4)
C1 C2 C15 O1 173.8(3)
C3 C2 C15 O2 119.8(3)
C1 C2 C15 O2 -2.5(3)
C6 C5 Si2 C12 162.1(2)
C4 C5 Si2 C12 -12.3(3)
C6 C5 Si2 C11 40.0(3)
C4 C5 Si2 C11 -134.4(3)
C6 C5 Si2 C13 -79.2(3)
C4 C5 Si2 C13 106.4(3)
C1 C7 Si1 C8 23.9(3)
C4 C7 Si1 C8 -86.8(3)
C1 C7 Si1 C10 -95.0(3)
C4 C7 Si1 C10 154.3(3)
C1 C7 Si1 C9 146.5(3)
C4 C7 Si1 C9 35.9(3)
